data_7218429
loop_
_publ_author_name
'Xie, Jing-Bo'
'Bao, Jia-Jing'
'Li, Hong-Xi'
'Tan, Da-Wei'
'Li, Hai-Yan'
'Lang, Jian-Ping'

_publ_section_title
;
 An efficient approach to the ammoxidation of alcohols to nitriles and the
 aerobic oxidation of alcohols to aldehydes in water using Cu(II)/pypzacac
 complexes as catalysts
;
_journal_name_full 'RSC Adv.'
_journal_paper_doi 10.1039/C4RA11743C
_journal_year 2014
_chemical_formula_moiety 'C24 H30 Cu2 N6 O14 S2, 2(C O H4)'
_chemical_formula_sum 'C26 H38 Cu2 N6 O16 S2'
_chemical_formula_weight 881.82
_chemical_name_systematic
; 
 ? 
;
_space_group_IT_number 2
_symmetry_cell_setting triclinic
_symmetry_space_group_name_Hall '-P 1'
_symmetry_space_group_name_H-M 'P -1'
_atom_sites_solution_hydrogens geom
_atom_sites_solution_primary direct
_atom_sites_solution_secondary difmap
_audit_creation_method SHELXL-97
_cell_angle_alpha 112.268(6)
_cell_angle_beta 114.296(6)
_cell_angle_gamma 96.811(5)
_cell_formula_units_Z 1
_cell_length_a 9.9313(5)
_cell_length_b 10.6591(8)
_cell_length_c 10.9968(6)
_cell_measurement_reflns_used 3882
_cell_measurement_temperature 223(2)
_cell_measurement_theta_max 28.1300
_cell_measurement_theta_min 3.4120
_cell_volume 928.42(14)
_computing_cell_refinement
;
CrysAlisPro, Agilent Technologies,
Version 1.171.36.32 (release 02-08-2013 CrysAlis171 .NET)
(compiled Aug  2 2013,16:46:58)
;
_computing_data_collection
;
CrysAlisPro, Agilent Technologies,
Version 1.171.36.32 (release 02-08-2013 CrysAlis171 .NET)
(compiled Aug  2 2013,16:46:58)
;
_computing_data_reduction
;
CrysAlisPro, Agilent Technologies,
Version 1.171.36.32 (release 02-08-2013 CrysAlis171 .NET)
(compiled Aug  2 2013,16:46:58)
;
_computing_structure_refinement 'SHELXL-97 (Sheldrick, 1997)'
_computing_structure_solution 'SHELXS-97 (Sheldrick, 1990)'
_diffrn_ambient_temperature 223(2)
_diffrn_detector_area_resol_mean 10.4471
_diffrn_measured_fraction_theta_full 0.998
_diffrn_measured_fraction_theta_max 0.998
_diffrn_measurement_device_type 'Xcalibur, Atlas, Gemini'
_diffrn_measurement_method '\w scans'
_diffrn_radiation_monochromator graphite
_diffrn_radiation_source 'fine-focus sealed tube'
_diffrn_radiation_type MoK\a
_diffrn_radiation_wavelength 0.71073
_diffrn_reflns_av_R_equivalents 0.0318
_diffrn_reflns_av_sigmaI/netI 0.0461
_diffrn_reflns_limit_h_max 12
_diffrn_reflns_limit_h_min -12
_diffrn_reflns_limit_k_max 12
_diffrn_reflns_limit_k_min -12
_diffrn_reflns_limit_l_max 13
_diffrn_reflns_limit_l_min -13
_diffrn_reflns_number 8269
_diffrn_reflns_theta_full 25.49
_diffrn_reflns_theta_max 25.49
_diffrn_reflns_theta_min 2.99
_exptl_absorpt_coefficient_mu 1.334
_exptl_absorpt_correction_T_max 0.8250
_exptl_absorpt_correction_T_min 0.6904
_exptl_absorpt_correction_type multi-scan
_exptl_absorpt_process_details 'Jacobson, R. (1998) Private communication'
_exptl_crystal_colour blue
_exptl_crystal_density_diffrn 1.577
_exptl_crystal_density_method 'not measured'
_exptl_crystal_description block
_exptl_crystal_F_000 454
_exptl_crystal_size_max 0.30
_exptl_crystal_size_mid 0.20
_exptl_crystal_size_min 0.15
_refine_diff_density_max 0.575
_refine_diff_density_min -0.421
_refine_diff_density_rms 0.069
_refine_ls_extinction_method none
_refine_ls_goodness_of_fit_ref 1.038
_refine_ls_hydrogen_treatment mixed
_refine_ls_matrix_type full
_refine_ls_number_parameters 240
_refine_ls_number_reflns 3449
_refine_ls_number_restraints 1
_refine_ls_restrained_S_all 1.038
_refine_ls_R_factor_all 0.0474
_refine_ls_R_factor_gt 0.0373
_refine_ls_shift/su_max 0.000
_refine_ls_shift/su_mean 0.000
_refine_ls_structure_factor_coef Fsqd
_refine_ls_weighting_details 'calc w=1/[\s^2^(Fo^2^)+(0.0421P)^2^+0.4148P] where P=(Fo^2^+2Fc^2^)/3'
_refine_ls_weighting_scheme calc
_refine_ls_wR_factor_gt 0.0867
_refine_ls_wR_factor_ref 0.0919
_reflns_number_gt 2917
_reflns_number_total 3449
_reflns_threshold_expression >2sigma(I)
_cod_data_source_file c4ra11743c2.cif
_cod_data_source_block 3
_cod_original_cell_volume 928.42(10)
_cod_database_code 7218429

loop_
_symmetry_equiv_pos_as_xyz
'x, y, z'
'-x, -y, -z'

loop_
_atom_site_label
_atom_site_type_symbol
_atom_site_fract_x
_atom_site_fract_y
_atom_site_fract_z
_atom_site_U_iso_or_equiv
_atom_site_adp_type
_atom_site_occupancy
_atom_site_symmetry_multiplicity
_atom_site_calc_flag
_atom_site_refinement_flags
_atom_site_disorder_assembly
_atom_site_disorder_group
Cu1 Cu 0.26731(4) 0.48508(3) 0.10815(4) 0.02382(13) Uani 1 1 d . . .
S1 S 0.05578(8) 0.65958(7) 0.19491(8) 0.02589(18) Uani 1 1 d . A .
O1 O 0.1350(3) -0.0424(3) -0.0507(3) 0.0568(7) Uani 1 1 d . . .
O2 O 0.3866(3) 0.0780(3) 0.1149(4) 0.0671(8) Uani 1 1 d . . .
O3 O 0.2265(3) 0.4163(3) 0.2592(4) 0.0654(8) Uani 1 1 d D . .
H3A H 0.163(4) 0.461(4) 0.264(5) 0.079 Uiso 1 1 d D . .
O4 O 0.1616(2) 0.6268(2) 0.1321(2) 0.0292(5) Uani 1 1 d . . .
O5 O 0.0145(2) 0.5516(2) 0.2353(2) 0.0364(5) Uani 1 1 d . . .
O6 O -0.0867(2) 0.6621(2) 0.0766(3) 0.0401(5) Uani 1 1 d . . .
O7 O 0.1316(3) 0.8029(2) 0.3234(2) 0.0434(6) Uani 1 1 d . . .
N1 N 0.4086(3) 0.3731(2) 0.0734(3) 0.0241(5) Uani 1 1 d . . .
N2 N 0.3959(3) 0.2413(2) -0.0237(3) 0.0273(5) Uani 1 1 d . A .
N3 N 0.4781(3) 0.6386(2) 0.2602(3) 0.0268(5) Uani 1 1 d . . .
C1 C 0.5351(3) 0.2395(3) -0.0148(4) 0.0308(7) Uani 1 1 d . . .
H1 H 0.5554 0.1596 -0.0701 0.037 Uiso 1 1 calc R A .
C2 C 0.6414(3) 0.3726(3) 0.0876(4) 0.0317(7) Uani 1 1 d . A .
H2 H 0.7474 0.4036 0.1160 0.038 Uiso 1 1 calc R . .
C3 C 0.5585(3) 0.4527(3) 0.1409(3) 0.0243(6) Uani 1 1 d . A .
C4 C 0.6007(3) 0.6022(3) 0.2516(3) 0.0265(6) Uani 1 1 d . A .
C5 C 0.7506(4) 0.6983(3) 0.3414(4) 0.0356(7) Uani 1 1 d . . .
H5 H 0.8344 0.6716 0.3326 0.043 Uiso 1 1 calc R A .
C6 C 0.7746(4) 0.8353(4) 0.4451(4) 0.0431(8) Uani 1 1 d . A .
H6 H 0.8757 0.9025 0.5090 0.052 Uiso 1 1 calc R . .
C7 C 0.6508(4) 0.8721(3) 0.4541(4) 0.0447(9) Uani 1 1 d . . .
H7 H 0.6657 0.9651 0.5232 0.054 Uiso 1 1 calc R A .
C8 C 0.5040(4) 0.7717(3) 0.3609(4) 0.0372(7) Uani 1 1 d . A .
H8 H 0.4191 0.7974 0.3680 0.045 Uiso 1 1 calc R . .
C9 C 0.2581(4) 0.1194(3) -0.0974(4) 0.0335(7) Uani 1 1 d . . .
H9A H 0.2463 0.0484 -0.1927 0.040 Uiso 1 1 calc R A .
H9B H 0.1654 0.1500 -0.1211 0.040 Uiso 1 1 calc R . .
C10 C 0.2712(4) 0.0523(3) 0.0045(4) 0.0378(8) Uani 1 1 d . A .
C11 C 0.1303(5) -0.1166(5) 0.0351(6) 0.0776(15) Uani 1 1 d . . .
H11A H 0.2020 -0.1713 0.0385 0.116 Uiso 1 1 calc R . .
H11B H 0.0251 -0.1811 -0.0133 0.116 Uiso 1 1 calc R . .
H11C H 0.1605 -0.0472 0.1373 0.116 Uiso 1 1 calc R . .
C12 C 0.2543(11) 0.3316(10) 0.3280(10) 0.060(2) Uiso 0.50 1 d P A 1
H12A H 0.3452 0.3051 0.3309 0.090 Uiso 0.50 1 calc PR A 1
H12B H 0.1642 0.2458 0.2715 0.090 Uiso 0.50 1 calc PR A 1
H12C H 0.2731 0.3839 0.4304 0.090 Uiso 0.50 1 calc PR A 1
C12A C 0.3259(14) 0.4041(13) 0.3805(13) 0.087(3) Uiso 0.50 1 d P A 2
H12D H 0.2664 0.3481 0.4046 0.130 Uiso 0.50 1 calc PR A 2
H12E H 0.3863 0.4988 0.4668 0.130 Uiso 0.50 1 calc PR A 2
H12F H 0.3960 0.3567 0.3567 0.130 Uiso 0.50 1 calc PR A 2
O8 O 0.1332(7) 0.8368(6) 0.5914(6) 0.0376(13) Uiso 0.50 1 d P B 1
H8A H 0.1386 0.8276 0.5134 0.045 Uiso 0.50 1 d PR B 1
C13 C 0.1564(13) 0.7263(12) 0.6241(13) 0.067(3) Uiso 0.50 1 d P B 1
H13A H 0.2617 0.7249 0.6486 0.101 Uiso 0.50 1 calc PR B 1
H13B H 0.0818 0.6361 0.5369 0.101 Uiso 0.50 1 calc PR B 1
H13C H 0.1421 0.7399 0.7098 0.101 Uiso 0.50 1 calc PR B 1
O8A O 0.1843(8) 0.8577(8) 0.6009(8) 0.065(2) Uiso 0.50 1 d P C 2
H8B H 0.1543 0.8327 0.5083 0.079 Uiso 0.50 1 d PR C 2
C13A C 0.2161(14) 0.7445(13) 0.6277(15) 0.084(4) Uiso 0.50 1 d P C 2
H13D H 0.2756 0.7049 0.5805 0.126 Uiso 0.50 1 calc PR C 2
H13E H 0.1188 0.6707 0.5853 0.126 Uiso 0.50 1 calc PR C 2
H13F H 0.2763 0.7786 0.7359 0.126 Uiso 0.50 1 calc PR C 2

loop_
_atom_site_aniso_label
_atom_site_aniso_U_11
_atom_site_aniso_U_22
_atom_site_aniso_U_33
_atom_site_aniso_U_23
_atom_site_aniso_U_13
_atom_site_aniso_U_12
Cu1 0.0179(2) 0.0220(2) 0.0297(2) 0.01142(16) 0.01090(16) 0.00650(14)
S1 0.0183(4) 0.0215(4) 0.0273(4) 0.0040(3) 0.0100(3) 0.0040(3)
O1 0.0467(15) 0.0434(15) 0.092(2) 0.0380(15) 0.0404(16) 0.0112(12)
O2 0.0538(18) 0.072(2) 0.082(2) 0.0575(18) 0.0225(17) 0.0125(15)
O3 0.075(2) 0.102(2) 0.100(2) 0.087(2) 0.0675(19) 0.0625(18)
O4 0.0273(11) 0.0282(11) 0.0416(12) 0.0194(10) 0.0206(10) 0.0156(9)
O5 0.0331(12) 0.0349(12) 0.0468(13) 0.0187(11) 0.0259(11) 0.0084(10)
O6 0.0225(11) 0.0251(11) 0.0502(14) 0.0102(10) 0.0057(11) 0.0090(9)
O7 0.0464(14) 0.0269(12) 0.0340(12) -0.0016(10) 0.0178(12) 0.0019(10)
N1 0.0225(12) 0.0208(12) 0.0274(12) 0.0108(10) 0.0113(11) 0.0084(10)
N2 0.0277(13) 0.0224(12) 0.0320(13) 0.0125(11) 0.0148(12) 0.0099(10)
N3 0.0210(12) 0.0224(12) 0.0329(13) 0.0116(11) 0.0117(11) 0.0050(10)
C1 0.0337(17) 0.0320(17) 0.0430(18) 0.0223(15) 0.0260(15) 0.0203(14)
C2 0.0266(16) 0.0367(18) 0.0459(19) 0.0261(16) 0.0226(15) 0.0152(14)
C3 0.0213(15) 0.0271(15) 0.0306(15) 0.0194(13) 0.0126(13) 0.0087(12)
C4 0.0230(15) 0.0280(16) 0.0305(15) 0.0165(13) 0.0128(13) 0.0074(12)
C5 0.0236(16) 0.0374(18) 0.0400(18) 0.0177(15) 0.0131(15) 0.0042(14)
C6 0.0287(18) 0.0359(19) 0.045(2) 0.0145(16) 0.0098(16) -0.0028(15)
C7 0.0352(19) 0.0248(17) 0.048(2) 0.0040(15) 0.0127(17) 0.0009(14)
C8 0.0327(18) 0.0273(16) 0.0443(19) 0.0104(15) 0.0188(16) 0.0104(14)
C9 0.0315(17) 0.0228(15) 0.0386(18) 0.0095(14) 0.0159(15) 0.0078(13)
C10 0.0377(19) 0.0272(17) 0.059(2) 0.0232(16) 0.0297(19) 0.0156(15)
C11 0.077(3) 0.068(3) 0.149(5) 0.076(3) 0.082(3) 0.035(3)

loop_
_atom_type_symbol
_atom_type_description
_atom_type_scat_dispersion_real
_atom_type_scat_dispersion_imag
_atom_type_scat_source
C C 0.0033 0.0016 'International Tables Vol C Tables 4.2.6.8 and 6.1.1.4'
H H 0.0000 0.0000 'International Tables Vol C Tables 4.2.6.8 and 6.1.1.4'
Cu Cu 0.3201 1.2651 'International Tables Vol C Tables 4.2.6.8 and 6.1.1.4'
N N 0.0061 0.0033 'International Tables Vol C Tables 4.2.6.8 and 6.1.1.4'
O O 0.0106 0.0060 'International Tables Vol C Tables 4.2.6.8 and 6.1.1.4'
S S 0.1246 0.1234 'International Tables Vol C Tables 4.2.6.8 and 6.1.1.4'

loop_
_geom_angle_atom_site_label_1
_geom_angle_atom_site_label_2
_geom_angle_atom_site_label_3
_geom_angle
_geom_angle_site_symmetry_1
_geom_angle_site_symmetry_3
O6 Cu1 O4 93.97(9) 2_565 .
O6 Cu1 N1 91.72(9) 2_565 .
O4 Cu1 N1 164.82(8) . .
O6 Cu1 N3 163.61(9) 2_565 .
O4 Cu1 N3 91.20(9) . .
N1 Cu1 N3 79.69(9) . .
O6 Cu1 O3 95.65(11) 2_565 .
O4 Cu1 O3 95.11(9) . .
N1 Cu1 O3 98.31(9) . .
N3 Cu1 O3 99.36(11) . .
O7 S1 O5 112.33(13) . .
O7 S1 O4 108.56(12) . .
O5 S1 O4 110.61(12) . .
O7 S1 O6 107.33(14) . .
O5 S1 O6 110.35(12) . .
O4 S1 O6 107.49(12) . .
C10 O1 C11 116.2(3) . .
C12A O3 C12 33.8(5) . .
C12A O3 Cu1 131.6(5) . .
C12 O3 Cu1 146.1(4) . .
C12A O3 H3A 121(3) . .
C12 O3 H3A 120(3) . .
Cu1 O3 H3A 93(3) . .
S1 O4 Cu1 134.75(12) . .
S1 O6 Cu1 133.74(13) . 2_565
C3 N1 N2 105.3(2) . .
C3 N1 Cu1 114.72(18) . .
N2 N1 Cu1 138.29(19) . .
C1 N2 N1 110.3(2) . .
C1 N2 C9 127.2(2) . .
N1 N2 C9 121.3(2) . .
C8 N3 C4 118.6(3) . .
C8 N3 Cu1 126.0(2) . .
C4 N3 Cu1 115.27(19) . .
N2 C1 C2 108.5(3) . .
N2 C1 H1 125.7 . .
C2 C1 H1 125.7 . .
C1 C2 C3 104.8(3) . .
C1 C2 H2 127.6 . .
C3 C2 H2 127.6 . .
N1 C3 C2 111.1(3) . .
N1 C3 C4 115.4(2) . .
C2 C3 C4 133.6(3) . .
N3 C4 C5 122.1(3) . .
N3 C4 C3 113.6(2) . .
C5 C4 C3 124.4(3) . .
C4 C5 C6 118.3(3) . .
C4 C5 H5 120.9 . .
C6 C5 H5 120.9 . .
C7 C6 C5 119.7(3) . .
C7 C6 H6 120.1 . .
C5 C6 H6 120.1 . .
C6 C7 C8 119.3(3) . .
C6 C7 H7 120.4 . .
C8 C7 H7 120.4 . .
N3 C8 C7 122.0(3) . .
N3 C8 H8 119.0 . .
C7 C8 H8 119.0 . .
N2 C9 C10 110.1(3) . .
N2 C9 H9A 109.6 . .
C10 C9 H9A 109.6 . .
N2 C9 H9B 109.6 . .
C10 C9 H9B 109.6 . .
H9A C9 H9B 108.2 . .
O2 C10 O1 124.9(3) . .
O2 C10 C9 125.0(3) . .
O1 C10 C9 110.0(3) . .
O1 C11 H11A 109.5 . .
O1 C11 H11B 109.5 . .
H11A C11 H11B 109.5 . .
O1 C11 H11C 109.5 . .
H11A C11 H11C 109.5 . .
H11B C11 H11C 109.5 . .
O3 C12 H12A 109.5 . .
O3 C12 H12B 109.5 . .
O3 C12 H12C 109.5 . .
O3 C12A H12D 109.5 . .
O3 C12A H12E 109.5 . .
H12D C12A H12E 109.5 . .
O3 C12A H12F 109.5 . .
H12D C12A H12F 109.5 . .
H12E C12A H12F 109.5 . .
C13 O8 H8A 113.5 . .
C13 O8 H8B 113.3 . .
H8A O8 H8B 7.3 . .
C13A O8A H8A 107.0 . .
C13A O8A H8B 108.4 . .
H8A O8A H8B 12.8 . .
O8A C13A H13D 109.5 . .
O8A C13A H13E 109.5 . .
H13D C13A H13E 109.5 . .
O8A C13A H13F 109.5 . .
H13D C13A H13F 109.5 . .
H13E C13A H13F 109.5 . .

loop_
_geom_bond_atom_site_label_1
_geom_bond_atom_site_label_2
_geom_bond_distance
_geom_bond_site_symmetry_2
Cu1 O6 1.930(2) 2_565
Cu1 O4 1.9376(19) .
Cu1 N1 2.008(2) .
Cu1 N3 2.022(2) .
Cu1 O3 2.207(2) .
S1 O7 1.453(2) .
S1 O5 1.455(2) .
S1 O4 1.4855(19) .
S1 O6 1.488(2) .
O1 C10 1.324(4) .
O1 C11 1.453(5) .
O2 C10 1.179(4) .
O3 C12A 1.359(11) .
O3 C12 1.366(9) .
O3 H3A 0.844(10) .
O6 Cu1 1.930(2) 2_565
N1 C3 1.342(3) .
N1 N2 1.356(3) .
N2 C1 1.349(4) .
N2 C9 1.444(3) .
N3 C8 1.340(4) .
N3 C4 1.350(4) .
C1 C2 1.361(4) .
C1 H1 0.9400 .
C2 C3 1.390(4) .
C2 H2 0.9400 .
C3 C4 1.466(4) .
C4 C5 1.379(4) .
C5 C6 1.386(5) .
C5 H5 0.9400 .
C6 C7 1.364(5) .
C6 H6 0.9400 .
C7 C8 1.375(4) .
C7 H7 0.9400 .
C8 H8 0.9400 .
C9 C10 1.515(4) .
C9 H9A 0.9800 .
C9 H9B 0.9800 .
C11 H11A 0.9700 .
C11 H11B 0.9700 .
C11 H11C 0.9700 .
C12 H12A 0.9700 .
C12 H12B 0.9700 .
C12 H12C 0.9700 .
C12A H12D 0.9700 .
C12A H12E 0.9700 .
C12A H12F 0.9700 .
O8 C13 1.373(12) .
O8 H8A 0.8500 .
O8 H8B 1.0050 .
C13 H13A 0.9700 .
C13 H13B 0.9700 .
C13 H13C 0.9700 .
O8A C13A 1.388(13) .
O8A H8A 0.7784 .
O8A H8B 0.8500 .
C13A H13D 0.9700 .
C13A H13E 0.9700 .
C13A H13F 0.9700 .

loop_
_geom_torsion_atom_site_label_1
_geom_torsion_atom_site_label_2
_geom_torsion_atom_site_label_3
_geom_torsion_atom_site_label_4
_geom_torsion
_geom_torsion_site_symmetry_1
_geom_torsion_site_symmetry_4
O6 Cu1 O3 C12A 137.8(7) 2_565 .
O4 Cu1 O3 C12A -127.7(7) . .
N1 Cu1 O3 C12A 45.2(7) . .
N3 Cu1 O3 C12A -35.6(7) . .
O6 Cu1 O3 C12 89.9(8) 2_565 .
O4 Cu1 O3 C12 -175.6(8) . .
N1 Cu1 O3 C12 -2.7(8) . .
N3 Cu1 O3 C12 -83.5(8) . .
O7 S1 O4 Cu1 117.66(19) . .
O5 S1 O4 Cu1 -6.0(2) . .
O6 S1 O4 Cu1 -126.54(17) . .
O6 Cu1 O4 S1 82.55(19) 2_565 .
N1 Cu1 O4 S1 -165.7(3) . .
N3 Cu1 O4 S1 -113.01(18) . .
O3 Cu1 O4 S1 -13.5(2) . .
O7 S1 O6 Cu1 -167.23(17) . 2_565
O5 S1 O6 Cu1 -44.5(2) . 2_565
O4 S1 O6 Cu1 76.2(2) . 2_565
O6 Cu1 N1 C3 155.07(19) 2_565 .
O4 Cu1 N1 C3 43.0(4) . .
N3 Cu1 N1 C3 -10.88(18) . .
O3 Cu1 N1 C3 -109.0(2) . .
O6 Cu1 N1 N2 -7.4(3) 2_565 .
O4 Cu1 N1 N2 -119.5(3) . .
N3 Cu1 N1 N2 -173.4(3) . .
O3 Cu1 N1 N2 88.6(3) . .
C3 N1 N2 C1 0.7(3) . .
Cu1 N1 N2 C1 164.2(2) . .
C3 N1 N2 C9 168.9(2) . .
Cu1 N1 N2 C9 -27.5(4) . .
O6 Cu1 N3 C8 125.8(3) 2_565 .
O4 Cu1 N3 C8 17.4(2) . .
N1 Cu1 N3 C8 -174.8(3) . .
O3 Cu1 N3 C8 -78.0(3) . .
O6 Cu1 N3 C4 -50.7(4) 2_565 .
O4 Cu1 N3 C4 -159.2(2) . .
N1 Cu1 N3 C4 8.6(2) . .
O3 Cu1 N3 C4 105.4(2) . .
N1 N2 C1 C2 -1.1(3) . .
C9 N2 C1 C2 -168.5(3) . .
N2 C1 C2 C3 1.0(3) . .
N2 N1 C3 C2 0.0(3) . .
Cu1 N1 C3 C2 -168.01(18) . .
N2 N1 C3 C4 179.5(2) . .
Cu1 N1 C3 C4 11.5(3) . .
C1 C2 C3 N1 -0.6(3) . .
C1 C2 C3 C4 -180.0(3) . .
C8 N3 C4 C5 -0.8(4) . .
Cu1 N3 C4 C5 176.0(2) . .
C8 N3 C4 C3 178.2(2) . .
Cu1 N3 C4 C3 -5.0(3) . .
N1 C3 C4 N3 -4.2(3) . .
C2 C3 C4 N3 175.1(3) . .
N1 C3 C4 C5 174.7(3) . .
C2 C3 C4 C5 -6.0(5) . .
N3 C4 C5 C6 1.1(4) . .
C3 C4 C5 C6 -177.8(3) . .
C4 C5 C6 C7 -1.0(5) . .
C5 C6 C7 C8 0.8(5) . .
C4 N3 C8 C7 0.5(5) . .
Cu1 N3 C8 C7 -175.9(2) . .
C6 C7 C8 N3 -0.5(5) . .
C1 N2 C9 C10 81.1(4) . .
N1 N2 C9 C10 -85.1(3) . .
C11 O1 C10 O2 1.1(5) . .
C11 O1 C10 C9 179.5(3) . .
N2 C9 C10 O2 -12.8(5) . .
N2 C9 C10 O1 168.8(2) . .
